data_4116931
loop_
_publ_author_name
'Paul V. Bernhardt'

_publ_section_title
;
 On the Structure, Electrochemistry, and Spectroscopy of the
 (N,N'-Bis(2'-(dimethylamino)ethyl)-N,N'-dimethylpropane-1,3-
 diamine)copper(II) Ion
;
_journal_name_full 'Journal of the American Chemical Society'
_journal_page_first 771
_journal_page_last 774
_journal_paper_doi 10.1021/ja961764a
_journal_volume 119
_journal_year 1997
_chemical_formula_sum 'C13 H32 Cl2 Cu N4 O8'
_chemical_formula_weight 506.87
_chemical_name_systematic
; 
 ? 
;
_space_group_IT_number 118
_symmetry_cell_setting tetragonal
_symmetry_space_group_name_Hall 'P -4 -2n'
_symmetry_space_group_name_H-M 'P -4 n 2'
_atom_sites_solution_hydrogens geom
_atom_sites_solution_primary heavy
_atom_sites_solution_secondary difmap
_audit_creation_method SHELXL
_cell_angle_alpha 90.00
_cell_angle_beta 90.00
_cell_angle_gamma 90.00
_cell_formula_units_Z 2
_cell_length_a 9.1203(6)
_cell_length_b 9.1203(6)
_cell_length_c 13.0859(9)
_cell_measurement_temperature 293(2)
_cell_volume 1088.48(13)
_computing_cell_refinement CAD4
_computing_data_collection CAD4
_computing_data_reduction XTAL
_computing_molecular_graphics Platon
_computing_publication_material SHELXL-93
_computing_structure_refinement 'SHELXL-93 (Sheldrick, 1993)'
_computing_structure_solution 'SHELXS-86 (Sheldrick, 1990)'
_diffrn_ambient_temperature 293(2)
_diffrn_measurement_device 'Enraf-Nonius CAD4 diffractometer'
_diffrn_measurement_method 'omega-2theta scan mode'
_diffrn_radiation_monochromator graphite
_diffrn_radiation_source 'fine-focus sealed tube'
_diffrn_radiation_type MoK\a
_diffrn_radiation_wavelength 0.71073
_diffrn_reflns_av_R_equivalents 0.0000
_diffrn_reflns_av_sigmaI/netI 0.0298
_diffrn_reflns_limit_h_max 10
_diffrn_reflns_limit_h_min 0
_diffrn_reflns_limit_k_max 10
_diffrn_reflns_limit_k_min -10
_diffrn_reflns_limit_l_max 15
_diffrn_reflns_limit_l_min -15
_diffrn_reflns_number 3697
_diffrn_reflns_theta_max 24.97
_diffrn_reflns_theta_min 2.72
_diffrn_standards_decay_% 0
_diffrn_standards_number 3
_exptl_absorpt_coefficient_mu 1.294
_exptl_absorpt_correction_type empirical
_exptl_crystal_colour blue
_exptl_crystal_density_diffrn 1.547
_exptl_crystal_description prism
_exptl_crystal_F_000 530
_exptl_crystal_size_max 0.3
_exptl_crystal_size_mid 0.3
_exptl_crystal_size_min 0.2
_refine_diff_density_max 0.563
_refine_diff_density_min -0.440
_refine_diff_density_rms 0.088
_refine_ls_abs_structure_details 'Flack H D (1983), Acta Cryst. A39, 876-881'
_refine_ls_abs_structure_Flack 0.56(9)
_refine_ls_extinction_method none
_refine_ls_goodness_of_fit_all 1.072
_refine_ls_goodness_of_fit_obs 1.134
_refine_ls_matrix_type full
_refine_ls_number_parameters 77
_refine_ls_number_reflns 3697
_refine_ls_number_restraints 25
_refine_ls_restrained_S_all 1.096
_refine_ls_restrained_S_obs 1.172
_refine_ls_R_factor_all 0.1121
_refine_ls_R_factor_obs 0.0632
_refine_ls_shift/esd_max -0.002
_refine_ls_shift/esd_mean 0.000
_refine_ls_structure_factor_coef Fsqd
_refine_ls_weighting_details 'w=1/[\s^2^(Fo^2^)+(0.1331P)^2^+0.0361P] where P=(Fo^2^+2Fc^2^)/3'
_refine_ls_weighting_scheme calc
_refine_ls_wR_factor_all 0.2162
_refine_ls_wR_factor_obs 0.1735
_reflns_number_observed 2126
_reflns_number_total 3697
_reflns_observed_criterion >2sigma(I)
_cod_data_source_file ja961764a.cif
_cod_data_source_block 1028pb11
_cod_depositor_comments
;
The following automatic conversions were performed:

'_refine_ls_weighting_scheme' value 'calc
w=1/[\s^2^(Fo^2^)+(0.1331P)^2^+0.0361P] where P=(Fo^2^+2Fc^2^)/3' was
changed to 'calc'. New tag '_refine_ls_weighting_details' was
created. The value of the new tag was set to
'w=1/[\s^2^(Fo^2^)+(0.1331P)^2^+0.0361P] where P=(Fo^2^+2Fc^2^)/3'.

Automatic conversion script
Id: cif_fix_values 3143 2015-03-26 13:38:13Z robertas 

The following automatic conversions were performed:

'_atom_sites_solution_primary' value 'heavy atom method' was changed
to 'heavy'.

Automatic conversion script
Id: cif_fix_values 6452 2018-10-05 10:23:21Z andrius 
;
_cod_database_code 4116931

loop_
_symmetry_equiv_pos_as_xyz
'x, y, z'
'-x, -y, z'
'y, -x, -z'
'-y, x, -z'
'x+1/2, -y+1/2, z+1/2'
'-x+1/2, y+1/2, z+1/2'
'y+1/2, x+1/2, -z+1/2'
'-y+1/2, -x+1/2, -z+1/2'

loop_
_atom_site_aniso_label
_atom_site_aniso_U_11
_atom_site_aniso_U_22
_atom_site_aniso_U_33
_atom_site_aniso_U_23
_atom_site_aniso_U_13
_atom_site_aniso_U_12
Cu 0.0908(4) 0.0908(4) 0.0464(4) 0.000 0.000 -0.0117(5)
N1 0.142(13) 0.072(7) 0.090(5) -0.015(7) 0.024(8) -0.030(5)
N2 0.075(9) 0.164(14) 0.081(5) -0.034(7) 0.028(7) -0.015(6)
C2 0.094(7) 0.095(7) 0.072(6) -0.004(5) -0.045(5) -0.018(6)
C6 0.094(14) 0.121(17) 0.108(13) -0.012(10) 0.009(10) 0.031(15)
Cl 0.1653(13) 0.1653(13) 0.1141(14) -0.016(3) -0.016(3) 0.053(2)

loop_
_atom_site_label
_atom_site_type_symbol
_atom_site_fract_x
_atom_site_fract_y
_atom_site_fract_z
_atom_site_U_iso_or_equiv
_atom_site_thermal_displace_type
_atom_site_occupancy
_atom_site_calc_flag
_atom_site_refinement_flags
Cu Cu 0.5000 0.0000 0.2500 0.0760(3) Uani 1 d S
N1 N 0.6180(17) 0.1351(16) 0.1556(7) 0.101(4) Uani 0.50 d PD
N2 N 0.5800(14) 0.0867(17) 0.3904(6) 0.107(3) Uani 0.50 d PD
C1 C 0.7848(33) 0.0847(41) 0.1480(30) 0.200(12) Uiso 0.50 d P
H1A H 0.7934(33) -0.0159(41) 0.1272(30) 0.260 Uiso 0.50 d PR
H1B H 0.8290(33) 0.0971(41) 0.2140(30) 0.260 Uiso 0.50 d PR
H1C H 0.8338(33) 0.1463(41) 0.0992(30) 0.260 Uiso 0.50 d PR
C2 C 0.7354(13) 0.0474(15) 0.4100(9) 0.087(3) Uani 0.50 d P
H2A H 0.7437(13) -0.0570(15) 0.4025(9) 0.113 Uiso 0.50 d PR
H2B H 0.7626(13) 0.0748(15) 0.4783(9) 0.113 Uiso 0.50 d PR
H2C H 0.7994(13) 0.0949(15) 0.3621(9) 0.113 Uiso 0.50 d PR
C3 C 0.5000 0.0000 0.0294(9) 0.157(3) Uiso 1 d SD
H3A H 0.4229 -0.0651 0.0527(9) 0.204 Uiso 0.50 d PR
H3B H 0.5475 -0.0269 -0.0343(9) 0.204 Uiso 0.50 d PR
C4 C 0.4921(20) 0.1632(19) 0.0630(14) 0.134(5) Uiso 0.50 d PD
H4A H 0.3957(20) 0.1933(19) 0.0863(14) 0.175 Uiso 0.50 d PR
H4B H 0.5268(20) 0.2280(19) 0.0095(14) 0.175 Uiso 0.50 d PR
C5 C 0.6430(24) 0.2884(23) 0.1816(16) 0.144(6) Uiso 0.50 d PD
H5A H 0.5557(24) 0.3492(23) 0.1820(16) 0.187 Uiso 0.50 d PR
H5B H 0.7214(24) 0.3355(23) 0.1438(16) 0.187 Uiso 0.50 d PR
C6 C 0.6970(27) 0.2570(30) 0.2979(15) 0.108(8) Uani 0.25 d PD
H6A H 0.7761(27) 0.3213(30) 0.3189(15) 0.140 Uiso 0.25 d PR
H6B H 0.7401(27) 0.1607(30) 0.2886(15) 0.140 Uiso 0.25 d PR
C7 C 0.6029(36) 0.2430(39) 0.4034(26) 0.217(17) Uiso 0.50 d PD
H7A H 0.6453(36) 0.2774(39) 0.4670(26) 0.282 Uiso 0.50 d PR
H7B H 0.5066(36) 0.2853(39) 0.3923(26) 0.282 Uiso 0.50 d PR
Cl Cl 0.1889(2) 0.3111(2) 0.2500 0.1482(9) Uani 1 d S
O1 O 0.3013(5) 0.1987(5) 0.2500 0.158(2) Uiso 1 d SD
O2 O 0.0584(18) 0.2564(21) 0.1957(15) 0.199(7) Uiso 0.50 d PD
O3 O 0.2486(13) 0.4198(13) 0.1675(9) 0.130(3) Uiso 0.50 d PD
O4 O 0.1754(17) 0.3743(16) 0.3299(10) 0.186(6) Uiso 0.50 d PD

loop_
_atom_type_symbol
_atom_type_description
_atom_type_scat_dispersion_real
_atom_type_scat_dispersion_imag
_atom_type_scat_source
C C 0.0033 0.0016 'International Tables Vol C Tables 4.2.6.8 and 6.1.1.4'
H H 0.0000 0.0000 'International Tables Vol C Tables 4.2.6.8 and 6.1.1.4'
Cl Cl 0.1484 0.1585 'International Tables Vol C Tables 4.2.6.8 and 6.1.1.4'
N N 0.0061 0.0033 'International Tables Vol C Tables 4.2.6.8 and 6.1.1.4'
O O 0.0106 0.0060 'International Tables Vol C Tables 4.2.6.8 and 6.1.1.4'
Cu Cu 0.3201 1.2651 'International Tables Vol C Tables 4.2.6.8 and 6.1.1.4'

loop_
_geom_angle_atom_site_label_1
_geom_angle_atom_site_label_2
_geom_angle_atom_site_label_3
_geom_angle
_geom_angle_site_symmetry_1
_geom_angle_site_symmetry_3
N1 Cu N1 173.8(11) 2_655 7_545
N1 Cu N1 105.9(5) 2_655 .
N1 Cu N1 74.4(5) 7_545 .
N1 Cu N1 74.4(5) 2_655 8
N1 Cu N1 105.9(5) 7_545 8
N1 Cu N1 173.8(11) . 8
N1 Cu N2 22.9(2) 2_655 8
N1 Cu N2 157.4(3) 7_545 8
N1 Cu N2 83.2(5) . 8
N1 Cu N2 96.7(5) 8 8
N1 Cu N2 157.4(3) 2_655 .
N1 Cu N2 22.9(2) 7_545 .
N1 Cu N2 96.7(5) . .
N1 Cu N2 83.2(5) 8 .
N2 Cu N2 177.7(9) 8 .
N1 Cu N2 83.2(5) 2_655 7_545
N1 Cu N2 96.7(5) 7_545 7_545
N1 Cu N2 22.9(2) . 7_545
N1 Cu N2 157.4(3) 8 7_545
N2 Cu N2 60.7(6) 8 7_545
N2 Cu N2 119.3(6) . 7_545
N1 Cu N2 96.7(5) 2_655 2_655
N1 Cu N2 83.2(5) 7_545 2_655
N1 Cu N2 157.4(3) . 2_655
N1 Cu N2 22.9(2) 8 2_655
N2 Cu N2 119.3(6) 8 2_655
N2 Cu N2 60.7(6) . 2_655
N2 Cu N2 177.7(9) 7_545 2_655
N1 Cu O1 93.1(5) 2_655 .
N1 Cu O1 93.1(5) 7_545 .
N1 Cu O1 86.9(5) . .
N1 Cu O1 86.9(5) 8 .
N2 Cu O1 88.8(5) 8 .
N2 Cu O1 88.8(5) . .
N2 Cu O1 91.2(5) 7_545 .
N2 Cu O1 91.2(5) 2_655 .
N1 Cu O1 93.1(5) 2_655 8
N1 Cu O1 93.1(5) 7_545 8
N1 Cu O1 86.9(5) . 8
N1 Cu O1 86.9(5) 8 8
N2 Cu O1 88.8(5) 8 8
N2 Cu O1 88.8(5) . 8
N2 Cu O1 91.2(5) 7_545 8
N2 Cu O1 91.2(5) 2_655 8
O1 Cu O1 0.0 . 8
N2 N1 C7 75.8(18) 7_545 7_545
N2 N1 C2 78.2(14) 7_545 7_545
C7 N1 C2 99.8(16) 7_545 7_545
N2 N1 C5 143.1(19) 7_545 .
C7 N1 C5 101.6(16) 7_545 .
C2 N1 C5 65.8(11) 7_545 .
N2 N1 C6 143.1(22) 7_545 7_545
C7 N1 C6 67.7(14) 7_545 7_545
C2 N1 C6 112.6(12) 7_545 7_545
C5 N1 C6 54.4(13) . 7_545
N2 N1 C1 96.1(21) 7_545 .
C7 N1 C1 29.7(17) 7_545 .
C2 N1 C1 125.8(17) 7_545 .
C5 N1 C1 98.2(16) . .
C6 N1 C1 48.2(17) 7_545 .
N2 N1 C4 48.8(14) 7_545 .
C7 N1 C4 100.9(17) 7_545 .
C2 N1 C4 32.3(7) 7_545 .
C5 N1 C4 97.4(14) . .
C6 N1 C4 143.2(13) 7_545 .
C1 N1 C4 130.4(17) . .
N2 N1 Cu 83.9(8) 7_545 .
C7 N1 Cu 129.1(19) 7_545 .
C2 N1 Cu 121.1(11) 7_545 .
C5 N1 Cu 121.2(11) . .
C6 N1 Cu 114.9(10) 7_545 .
C1 N1 Cu 111.5(17) . .
C4 N1 Cu 99.6(8) . .
N1 N2 C4 102.4(18) 7_545 7_545
N1 N2 C7 70.3(17) 7_545 .
C4 N2 C7 120.9(20) 7_545 .
N1 N2 C2 68.5(14) 7_545 .
C4 N2 C2 37.0(9) 7_545 .
C7 N2 C2 94.6(16) . .
N1 N2 C3 167.4(21) 7_545 7_545
C4 N2 C3 66.8(9) 7_545 7_545
C7 N2 C3 120.3(15) . 7_545
C2 N2 C3 102.4(12) . 7_545
N1 N2 C1 57.6(18) 7_545 7_545
C4 N2 C1 138.7(17) 7_545 7_545
C7 N2 C1 23.3(17) . 7_545
C2 N2 C1 104.9(14) . 7_545
C3 N2 C1 134.8(15) 7_545 7_545
N1 N2 Cu 73.2(8) 7_545 .
C4 N2 Cu 111.0(12) 7_545 .
C7 N2 Cu 121.1(17) . .
C2 N2 Cu 112.7(8) . .
C3 N2 Cu 103.9(6) 7_545 .
C1 N2 Cu 97.8(13) 7_545 .
C7 C1 C6 102.1(42) 7_545 7_545
C7 C1 N1 62.1(35) 7_545 .
C6 C1 N1 62.7(19) 7_545 .
C7 C1 N2 46.5(37) 7_545 7_545
C6 C1 N2 88.6(21) 7_545 7_545
N1 C1 N2 26.2(6) . 7_545
C4 C2 N1 91.1(14) 7_545 7_545
C4 C2 N2 60.4(13) 7_545 .
N1 C2 N2 33.4(5) 7_545 .
C4 C2 C5 147.2(16) 7_545 7_545
N1 C2 C5 58.5(9) 7_545 7_545
N2 C2 C5 91.6(10) . 7_545
N2 C3 N2 91.4(9) 7_545 8
N2 C3 C4 50.3(8) 7_545 .
N2 C3 C4 104.0(11) 8 .
N2 C3 C4 104.0(11) 7_545 2_655
N2 C3 C4 50.3(8) 8 2_655
C4 C3 C4 147.1(16) . 2_655
C2 C4 N2 82.6(14) 7_545 7_545
C2 C4 C3 141.7(19) 7_545 .
N2 C4 C3 62.8(9) 7_545 .
C2 C4 N1 56.6(12) 7_545 .
N2 C4 N1 28.8(6) 7_545 .
C3 C4 N1 91.5(10) . .
C6 C5 N1 65.0(19) 7_545 .
C6 C5 C2 112.9(20) 7_545 7_545
N1 C5 C2 55.6(10) . 7_545
C6 C5 C6 58.3(16) 7_545 .
N1 C5 C6 95.5(18) . .
C2 C5 C6 146.6(22) 7_545 .
C1 C6 C5 122.4(26) 7_545 7_545
C1 C6 C6 148.0(23) 7_545 7_545
C5 C6 C6 69.9(17) 7_545 7_545
C1 C6 N1 69.1(19) 7_545 7_545
C5 C6 N1 60.6(21) 7_545 7_545
C6 C6 N1 99.7(14) 7_545 7_545
C1 C6 C5 104.1(22) 7_545 .
C5 C6 C5 120.4(18) 7_545 .
C6 C6 C5 51.8(13) 7_545 .
N1 C6 C5 114.3(22) 7_545 .
C1 C6 C7 28.3(19) 7_545 .
C5 C6 C7 95.5(20) 7_545 .
C6 C6 C7 152.5(19) 7_545 .
N1 C6 C7 53.0(14) 7_545 .
C5 C6 C7 130.3(23) . .
C1 C7 N1 88.2(41) 7_545 7_545
C1 C7 N2 110.1(49) 7_545 .
N1 C7 N2 33.9(9) 7_545 .
C1 C7 C6 49.6(34) 7_545 .
N1 C7 C6 59.3(17) 7_545 .
N2 C7 C6 93.0(22) . .
O4 Cl O4 131.3(11) 8 .
O4 Cl O1 114.3(6) 8 8
O4 Cl O1 114.3(6) . 8
O4 Cl O1 114.3(6) 8 .
O4 Cl O1 114.3(6) . .
O1 Cl O1 0.0 8 .
O4 Cl O2 39.3(10) 8 .
O4 Cl O2 120.0(9) . .
O1 Cl O2 109.4(7) 8 .
O1 Cl O2 109.4(7) . .
O4 Cl O2 120.0(9) 8 8
O4 Cl O2 39.3(10) . 8
O1 Cl O2 109.4(7) 8 8
O1 Cl O2 109.4(7) . 8
O2 Cl O2 141.2(14) . 8
O4 Cl O3 60.0(10) 8 .
O4 Cl O3 109.4(9) . .
O1 Cl O3 101.7(4) 8 .
O1 Cl O3 101.7(4) . .
O2 Cl O3 99.4(7) . .
O2 Cl O3 72.7(8) 8 .
O4 Cl O3 109.4(9) 8 8
O4 Cl O3 60.0(10) . 8
O1 Cl O3 101.7(4) 8 8
O1 Cl O3 101.7(4) . 8
O2 Cl O3 72.7(8) . 8
O2 Cl O3 99.4(7) 8 8
O3 Cl O3 156.7(8) . 8
O1 O1 Cl 81.9(3) 8 .
O1 O1 Cu 98.1(3) 8 .
Cl O1 Cu 180.0 . .
O4 O2 Cl 54.4(13) 8 .
O4 O2 O3 107.5(20) 8 8
Cl O2 O3 55.9(8) . 8
O4 O3 Cl 47.2(6) 8 .
O4 O3 O2 91.4(11) 8 8
Cl O3 O2 51.3(6) . 8
O2 O4 Cl 86.3(14) 8 .
O2 O4 O3 159.1(20) 8 8
Cl O4 O3 72.8(10) . 8

loop_
_geom_bond_atom_site_label_1
_geom_bond_atom_site_label_2
_geom_bond_distance
_geom_bond_site_symmetry_2
Cu N1 2.050(7) 2_655
Cu N1 2.050(7) 7_545
Cu N1 2.050(7) .
Cu N1 2.050(7) 8
Cu N2 2.129(8) 8
Cu N2 2.129(8) .
Cu N2 2.129(8) 7_545
Cu N2 2.129(8) 2_655
Cu O1 2.562(7) .
Cu O1 2.562(7) 8
N1 N2 0.834(9) 7_545
N1 C7 1.41(3) 7_545
N1 C2 1.41(2) 7_545
N1 C5 1.46(3) .
N1 C6 1.52(3) 7_545
N1 C1 1.59(4) .
N1 C4 1.69(2) .
N2 N1 0.834(9) 7_545
N2 C4 1.30(2) 7_545
N2 C7 1.45(4) .
N2 C2 1.48(2) .
N2 C3 1.504(13) 7_545
N2 C1 1.88(3) 7_545
C1 C7 0.79(4) 7_545
C1 C6 1.27(4) 7_545
C1 N2 1.88(3) 7_545
C2 C4 0.90(2) 7_545
C2 N1 1.41(2) 7_545
C2 C5 1.56(3) 7_545
C3 N2 1.504(13) 7_545
C3 N2 1.504(13) 8
C3 C4 1.55(2) .
C3 C4 1.55(2) 2_655
C4 C2 0.90(2) 7_545
C4 N2 1.30(2) 7_545
C5 C6 1.36(3) 7_545
C5 C2 1.56(3) 7_545
C5 C6 1.62(2) .
C6 C1 1.27(4) 7_545
C6 C5 1.36(3) 7_545
C6 C6 1.47(4) 7_545
C6 N1 1.52(3) 7_545
C6 C7 1.63(2) .
C7 C1 0.79(4) 7_545
C7 N1 1.41(3) 7_545
Cl O4 1.201(14) 8
Cl O4 1.201(14) .
Cl O1 1.450(7) 8
Cl O1 1.450(7) .
Cl O2 1.47(2) .
Cl O2 1.47(2) 8
Cl O3 1.564(11) .
Cl O3 1.564(11) 8
O1 O1 0.00 8
O2 O4 0.94(2) 8
O2 O3 1.80(2) 8
O3 O4 1.42(2) 8
O3 O2 1.80(2) 8
O4 O2 0.94(2) 8
O4 O3 1.42(2) 8
